data_7048188
loop_
_publ_author_name
'Manne, Rajesh'
'Miller, Maya'
'Duthie, Andrew'
'Guedes da Silva, M F\'atima C'
'Tshuva, Edit Y.'
'Basu Baul, Tushar S.'

_publ_section_title
;
 Cytotoxic homoleptic Ti(iv) compounds of ONO-type ligands: synthesis,
 structures and anti-cancer activity.
;
_journal_issue 1
_journal_name_full 'Dalton transactions (Cambridge, England : 2003)'
_journal_page_first 304
_journal_page_last 314
_journal_paper_doi 10.1039/c8dt03747g
_journal_volume 48
_journal_year 2018
_chemical_formula_moiety 'C28 H20 N4 O4 Ti'
_chemical_formula_sum 'C28 H20 N4 O4 Ti'
_chemical_formula_weight 524.38
_space_group_crystal_system monoclinic
_space_group_IT_number 15
_space_group_name_Hall '-C 2yc'
_space_group_name_H-M_alt 'C 1 2/c 1'
_symmetry_space_group_name_Hall '-C 2yc'
_symmetry_space_group_name_H-M 'C 1 2/c 1'
_atom_sites_solution_hydrogens geom
_audit_creation_method SHELXL-2018/1
_audit_update_record
;
2018-07-28 deposited with the CCDC.
2018-11-20 downloaded from the CCDC.
;
_cell_angle_alpha 90
_cell_angle_beta 111.43(3)
_cell_angle_gamma 90
_cell_formula_units_Z 4
_cell_length_a 12.156(3)
_cell_length_b 22.481(3)
_cell_length_c 9.293(2)
_cell_measurement_reflns_used 1542
_cell_measurement_temperature 298(2)
_cell_measurement_theta_max 4.3760
_cell_measurement_theta_min 27.4540
_cell_volume 2364.0(10)
_computing_cell_refinement 'CrysAlisPro 1.171.38.43 (Rigaku OD, 2015)'
_computing_data_collection 'CrysAlisPro 1.171.38.43 (Rigaku OD, 2015)'
_computing_data_reduction 'CrysAlisPro 1.171.38.43 (Rigaku OD, 2015)'
_computing_structure_refinement 'SHELXL-2018/1 (Sheldrick, 2018)'
_diffrn_ambient_temperature 298(2)
_diffrn_detector 'CCD plate'
_diffrn_detector_area_resol_mean 8.0640
_diffrn_detector_type Eos
_diffrn_measured_fraction_theta_full 0.991
_diffrn_measured_fraction_theta_max 0.860
_diffrn_measurement_device 'four-circle diffractometer'
_diffrn_measurement_device_type 'Xcalibur, Eos, Gemini'
_diffrn_measurement_method '\w scans'
_diffrn_radiation_type MoK\a
_diffrn_radiation_wavelength 0.71073
_diffrn_reflns_av_R_equivalents 0.0222
_diffrn_reflns_av_unetI/netI 0.0440
_diffrn_reflns_Laue_measured_fraction_full 0.991
_diffrn_reflns_Laue_measured_fraction_max 0.860
_diffrn_reflns_limit_h_max 16
_diffrn_reflns_limit_h_min -10
_diffrn_reflns_limit_k_max 30
_diffrn_reflns_limit_k_min -27
_diffrn_reflns_limit_l_max 7
_diffrn_reflns_limit_l_min -12
_diffrn_reflns_number 4534
_diffrn_reflns_point_group_measured_fraction_full 0.991
_diffrn_reflns_point_group_measured_fraction_max 0.860
_diffrn_reflns_theta_full 25.242
_diffrn_reflns_theta_max 28.956
_diffrn_reflns_theta_min 3.617
_diffrn_source 'fine-focus sealed X-ray tube'
_diffrn_source_type 'Enhance (Mo) X-ray Source'
_exptl_absorpt_coefficient_mu 0.407
_exptl_absorpt_correction_T_max 1.00000
_exptl_absorpt_correction_T_min 0.79690
_exptl_absorpt_correction_type multi-scan
_exptl_absorpt_process_details
;
CrysAlisPro 1.171.38.43 (Rigaku Oxford Diffraction, 2015)
Empirical absorption correction using spherical harmonics,
 implemented in SCALE3 ABSPACK scaling algorithm.
;
_exptl_crystal_colour red
_exptl_crystal_density_diffrn 1.473
_exptl_crystal_description plate
_exptl_crystal_F_000 1080
_exptl_crystal_size_max 0.250
_exptl_crystal_size_mid 0.210
_exptl_crystal_size_min 0.090
_refine_diff_density_max 1.909
_refine_diff_density_min -0.660
_refine_diff_density_rms 0.088
_refine_ls_extinction_method none
_refine_ls_goodness_of_fit_ref 1.025
_refine_ls_hydrogen_treatment constr
_refine_ls_matrix_type full
_refine_ls_number_parameters 168
_refine_ls_number_reflns 2700
_refine_ls_number_restraints 0
_refine_ls_restrained_S_all 1.025
_refine_ls_R_factor_all 0.1191
_refine_ls_R_factor_gt 0.0942
_refine_ls_shift/su_max 0.000
_refine_ls_shift/su_mean 0.000
_refine_ls_structure_factor_coef Fsqd
_refine_ls_weighting_details 'w=1/[\s^2^(Fo^2^)+(0.1337P)^2^+9.0314P] where P=(Fo^2^+2Fc^2^)/3'
_refine_ls_weighting_scheme calc
_refine_ls_wR_factor_gt 0.2415
_refine_ls_wR_factor_ref 0.2639
_reflns_Friedel_coverage 0.000
_reflns_number_gt 2022
_reflns_number_total 2700
_reflns_threshold_expression 'I > 2\s(I)'
_cod_data_source_file c8dt03747g2.cif
_cod_data_source_block Compound1N
_cod_depositor_comments 'Adding full bibliography for 7048188--7048194.cif.'
_cod_original_cell_volume 2364.1(9)
_cod_database_code 7048188
_shelx_shelxl_version_number 2018/1
_shelx_space_group_comment
;
The symmetry employed for this shelxl refinement is uniquely defined
by the following loop, which should always be used as a source of
symmetry information in preference to the above space-group names.
They are only intended as comments.
;
_shelx_estimated_absorpt_t_min 0.905
_shelx_estimated_absorpt_t_max 0.964

loop_
_space_group_symop_operation_xyz
'x, y, z'
'-x, y, -z+1/2'
'x+1/2, y+1/2, z'
'-x+1/2, y+1/2, -z+1/2'
'-x, -y, -z'
'x, -y, z-1/2'
'-x+1/2, -y+1/2, -z'
'x+1/2, -y+1/2, z-1/2'

loop_
_atom_site_label
_atom_site_type_symbol
_atom_site_fract_x
_atom_site_fract_y
_atom_site_fract_z
_atom_site_U_iso_or_equiv
_atom_site_adp_type
_atom_site_occupancy
_atom_site_site_symmetry_order
_atom_site_calc_flag
_atom_site_refinement_flags_posn
_atom_site_refinement_flags_adp
_atom_site_refinement_flags_occupancy
C1 C -0.1677(3) 0.13296(17) 0.5268(4) 0.0405(9) Uani 1 1 d . . .
C2 C -0.2060(3) 0.08574(17) 0.4098(4) 0.0383(8) Uani 1 1 d . . .
C3 C -0.1217(4) 0.0473(2) 0.3862(6) 0.0544(11) Uani 1 1 d . . .
H3 H -0.041492 0.052747 0.441863 0.065 Uiso 1 1 calc R U .
C4 C -0.1595(5) 0.0016(2) 0.2801(6) 0.0625(13) Uani 1 1 d . . .
H4 H -0.104202 -0.023259 0.263241 0.075 Uiso 1 1 calc R U .
C5 C -0.2770(5) -0.0075(2) 0.1999(6) 0.0618(13) Uani 1 1 d . . .
H5 H -0.301299 -0.039314 0.131557 0.074 Uiso 1 1 calc R U .
C6 C -0.3597(5) 0.0300(2) 0.2190(5) 0.0592(12) Uani 1 1 d . . .
H6 H -0.439656 0.024279 0.161904 0.071 Uiso 1 1 calc R U .
C7 C -0.3236(4) 0.0759(2) 0.3233(5) 0.0457(9) Uani 1 1 d . . .
H7 H -0.380165 0.101054 0.335834 0.055 Uiso 1 1 calc R U .
C8 C -0.2599(3) 0.23731(18) 0.7133(5) 0.0415(9) Uani 1 1 d . . .
H8 H -0.340563 0.232078 0.660763 0.050 Uiso 1 1 calc R U .
C9 C -0.2224(4) 0.28338(17) 0.8338(4) 0.0403(9) Uani 1 1 d . . .
C10 C -0.3091(4) 0.3159(2) 0.8648(5) 0.0532(11) Uani 1 1 d . . .
H10 H -0.388710 0.308377 0.809772 0.064 Uiso 1 1 calc R U .
C11 C -0.2750(5) 0.3602(2) 0.9801(6) 0.0645(14) Uani 1 1 d . . .
H11 H -0.331494 0.382774 1.001063 0.077 Uiso 1 1 calc R U .
C12 C -0.1565(5) 0.3694(2) 1.0610(6) 0.0640(14) Uani 1 1 d . . .
H12 H -0.133389 0.398121 1.138444 0.077 Uiso 1 1 calc R U .
C13 C -0.0712(5) 0.3372(2) 1.0299(6) 0.0674(14) Uani 1 1 d . . .
H13 H 0.008410 0.344925 1.084569 0.081 Uiso 1 1 calc R U .
C14 C -0.1038(4) 0.29303(19) 0.9171(5) 0.0505(11) Uani 1 1 d . . .
N1 N -0.1903(3) 0.20422(14) 0.6758(4) 0.0378(7) Uani 1 1 d . . .
N2 N -0.2462(3) 0.16201(15) 0.5596(4) 0.0429(8) Uani 1 1 d . . .
O1 O -0.0536(3) 0.14386(15) 0.5933(4) 0.0584(9) Uani 1 1 d . . .
O2 O -0.0208(3) 0.26123(16) 0.8886(4) 0.0668(10) Uani 1 1 d . . .
Ti1 Ti 0.000000 0.20628(5) 0.750000 0.0500(4) Uani 1 2 d S T P

loop_
_atom_site_aniso_label
_atom_site_aniso_U_11
_atom_site_aniso_U_22
_atom_site_aniso_U_33
_atom_site_aniso_U_23
_atom_site_aniso_U_13
_atom_site_aniso_U_12
C1 0.0362(19) 0.0400(19) 0.042(2) 0.0055(16) 0.0106(16) -0.0020(15)
C2 0.043(2) 0.0383(18) 0.0333(17) 0.0059(15) 0.0130(15) -0.0008(15)
C3 0.048(2) 0.054(2) 0.058(3) -0.006(2) 0.016(2) 0.006(2)
C4 0.064(3) 0.059(3) 0.064(3) -0.015(2) 0.024(2) 0.012(2)
C5 0.071(3) 0.063(3) 0.054(3) -0.013(2) 0.025(2) -0.002(2)
C6 0.056(3) 0.069(3) 0.047(2) -0.012(2) 0.012(2) -0.008(2)
C7 0.043(2) 0.052(2) 0.040(2) -0.0024(18) 0.0118(17) -0.0021(18)
C8 0.0281(17) 0.048(2) 0.043(2) 0.0065(17) 0.0063(15) 0.0004(16)
C9 0.044(2) 0.0389(19) 0.0376(19) 0.0086(16) 0.0151(16) 0.0091(16)
C10 0.049(2) 0.059(3) 0.053(2) 0.010(2) 0.021(2) 0.013(2)
C11 0.087(4) 0.057(3) 0.059(3) 0.013(2) 0.038(3) 0.028(3)
C12 0.089(4) 0.048(2) 0.045(2) -0.008(2) 0.013(2) 0.018(2)
C13 0.067(3) 0.056(3) 0.061(3) -0.014(2) 0.003(2) 0.011(2)
C14 0.050(2) 0.045(2) 0.050(2) -0.0006(19) 0.0091(19) 0.0071(18)
N1 0.0329(16) 0.0390(16) 0.0365(16) 0.0060(13) 0.0069(12) -0.0030(13)
N2 0.0338(16) 0.0436(18) 0.0483(18) 0.0012(15) 0.0115(14) 0.0001(14)
O1 0.0342(15) 0.0602(19) 0.075(2) -0.0209(17) 0.0125(14) -0.0039(14)
O2 0.0370(16) 0.066(2) 0.082(2) -0.0250(19) 0.0033(15) 0.0073(15)
Ti1 0.0272(5) 0.0505(7) 0.0631(8) 0.000 0.0055(4) 0.000

loop_
_atom_type_symbol
_atom_type_description
_atom_type_scat_dispersion_real
_atom_type_scat_dispersion_imag
_atom_type_scat_source
C C 0.0033 0.0016 'International Tables Vol C Tables 4.2.6.8 and 6.1.1.4'
H H 0.0000 0.0000 'International Tables Vol C Tables 4.2.6.8 and 6.1.1.4'
N N 0.0061 0.0033 'International Tables Vol C Tables 4.2.6.8 and 6.1.1.4'
O O 0.0106 0.0060 'International Tables Vol C Tables 4.2.6.8 and 6.1.1.4'
Ti Ti 0.2776 0.4457 'International Tables Vol C Tables 4.2.6.8 and 6.1.1.4'

loop_
_geom_angle_atom_site_label_1
_geom_angle_atom_site_label_2
_geom_angle_atom_site_label_3
_geom_angle
_geom_angle_site_symmetry_1
_geom_angle_site_symmetry_3
N2 C1 O1 122.8(4) . .
N2 C1 C2 118.8(3) . .
O1 C1 C2 118.4(4) . .
C7 C2 C3 117.8(4) . .
C7 C2 C1 121.9(4) . .
C3 C2 C1 120.3(4) . .
C4 C3 C2 119.6(4) . .
C4 C3 H3 120.2 . .
C2 C3 H3 120.2 . .
C5 C4 C3 120.7(5) . .
C5 C4 H4 119.7 . .
C3 C4 H4 119.7 . .
C4 C5 C6 120.5(5) . .
C4 C5 H5 119.7 . .
C6 C5 H5 119.7 . .
C5 C6 C7 119.5(5) . .
C5 C6 H6 120.3 . .
C7 C6 H6 120.3 . .
C6 C7 C2 121.9(4) . .
C6 C7 H7 119.0 . .
C2 C7 H7 119.0 . .
N1 C8 C9 124.9(3) . .
N1 C8 H8 117.6 . .
C9 C8 H8 117.6 . .
C14 C9 C10 120.9(4) . .
C14 C9 C8 120.4(4) . .
C10 C9 C8 118.6(4) . .
C9 C10 C11 119.5(5) . .
C9 C10 H10 120.3 . .
C11 C10 H10 120.3 . .
C12 C11 C10 118.7(4) . .
C12 C11 H11 120.6 . .
C10 C11 H11 120.6 . .
C11 C12 C13 121.6(5) . .
C11 C12 H12 119.2 . .
C13 C12 H12 119.2 . .
C12 C13 C14 120.2(5) . .
C12 C13 H13 119.9 . .
C14 C13 H13 119.9 . .
O2 C14 C9 120.8(4) . .
O2 C14 C13 120.1(4) . .
C9 C14 C13 119.1(4) . .
C8 N1 N2 115.0(3) . .
C8 N1 Ti1 130.1(3) . .
N2 N1 Ti1 114.7(2) . .
C1 N2 N1 109.4(3) . .
C1 O1 Ti1 119.3(3) . .
C14 O2 Ti1 142.3(3) . .
O2 Ti1 O2 97.2(3) 2_556 .
O2 Ti1 O1 153.70(14) 2_556 2_556
O2 Ti1 O1 93.06(17) . 2_556
O2 Ti1 O1 93.06(17) 2_556 .
O2 Ti1 O1 153.70(14) . .
O1 Ti1 O1 88.2(2) 2_556 .
O2 Ti1 N1 80.52(13) 2_556 2_556
O2 Ti1 N1 101.14(13) . 2_556
O1 Ti1 N1 73.74(12) 2_556 2_556
O1 Ti1 N1 104.43(12) . 2_556
O2 Ti1 N1 101.14(13) 2_556 .
O2 Ti1 N1 80.52(13) . .
O1 Ti1 N1 104.43(12) 2_556 .
O1 Ti1 N1 73.74(12) . .
N1 Ti1 N1 177.54(18) 2_556 .

loop_
_geom_bond_atom_site_label_1
_geom_bond_atom_site_label_2
_geom_bond_distance
C1 N2 1.281(5)
C1 O1 1.319(5)
C1 C2 1.469(5)
C2 C7 1.378(6)
C2 C3 1.418(6)
C3 C4 1.381(7)
C3 H3 0.9300
C4 C5 1.364(7)
C4 H4 0.9300
C5 C6 1.372(7)
C5 H5 0.9300
C6 C7 1.373(6)
C6 H6 0.9300
C7 H7 0.9300
C8 N1 1.267(5)
C8 C9 1.470(6)
C8 H8 0.9300
C9 C14 1.382(6)
C9 C10 1.396(6)
C10 C11 1.411(7)
C10 H10 0.9300
C11 C12 1.375(8)
C11 H11 0.9300
C12 C13 1.381(7)
C12 H12 0.9300
C13 C14 1.392(6)
C13 H13 0.9300
C14 O2 1.339(5)
N1 N2 1.411(5)
N1 Ti1 2.160(3)
O1 Ti1 1.955(3)
O2 Ti1 1.867(3)

loop_
_geom_torsion_atom_site_label_1
_geom_torsion_atom_site_label_2
_geom_torsion_atom_site_label_3
_geom_torsion_atom_site_label_4
_geom_torsion
_geom_torsion_site_symmetry_4
N2 C1 C2 C7 6.8(6) .
O1 C1 C2 C7 -172.9(4) .
N2 C1 C2 C3 -171.1(4) .
O1 C1 C2 C3 9.2(6) .
C7 C2 C3 C4 -0.5(7) .
C1 C2 C3 C4 177.4(4) .
C2 C3 C4 C5 -1.1(8) .
C3 C4 C5 C6 2.4(9) .
C4 C5 C6 C7 -1.8(8) .
C5 C6 C7 C2 0.1(7) .
C3 C2 C7 C6 1.1(6) .
C1 C2 C7 C6 -176.9(4) .
N1 C8 C9 C14 -0.6(6) .
N1 C8 C9 C10 -178.9(4) .
C14 C9 C10 C11 1.6(6) .
C8 C9 C10 C11 179.9(4) .
C9 C10 C11 C12 -1.1(7) .
C10 C11 C12 C13 1.1(8) .
C11 C12 C13 C14 -1.6(8) .
C10 C9 C14 O2 179.1(4) .
C8 C9 C14 O2 0.8(6) .
C10 C9 C14 C13 -2.0(7) .
C8 C9 C14 C13 179.7(4) .
C12 C13 C14 O2 -179.1(5) .
C12 C13 C14 C9 2.0(8) .
C9 C8 N1 N2 178.4(3) .
C9 C8 N1 Ti1 -6.5(6) .
O1 C1 N2 N1 -1.3(5) .
C2 C1 N2 N1 179.0(3) .
C8 N1 N2 C1 177.3(3) .
Ti1 N1 N2 C1 1.4(4) .
N2 C1 O1 Ti1 0.6(5) .
C2 C1 O1 Ti1 -179.8(3) .
C9 C14 O2 Ti1 8.8(8) .
C13 C14 O2 Ti1 -170.1(4) .
C14 O2 Ti1 O2 88.7(6) 2_556
C14 O2 Ti1 O1 -115.6(6) 2_556
C14 O2 Ti1 O1 -23.3(8) .
C14 O2 Ti1 N1 170.4(5) 2_556
C14 O2 Ti1 N1 -11.4(6) .
